data_4115026
loop_
_publ_author_name
'Juventino J. Garcia'
'Nicole M. Brunkan'
'William D. Jones'

_publ_section_title
;
 Cleavage of Carbon-Carbon Bonds in Aromatic Nitriles Using Nickel(0)
;
_journal_name_full 'Journal of the American Chemical Society'
_journal_page_first 9547
_journal_page_last 9555
_journal_paper_doi 10.1021/ja0204933
_journal_volume 124
_journal_year 2002
_chemical_formula_sum 'C22 H36 N2 Ni P2'
_chemical_formula_weight 449.18
_chemical_name_common (dippe)Ni(4-cyanophenyl)(CN)
_chemical_name_systematic
;
  ?
;
_space_group_IT_number 2
_symmetry_cell_setting triclinic
_symmetry_space_group_name_Hall '-P 1'
_symmetry_space_group_name_H-M 'P -1'
_atom_sites_solution_hydrogens geom
_atom_sites_solution_primary direct
_atom_sites_solution_secondary difmap
_audit_creation_method SHELXL-97
_cell_angle_alpha 75.4660(10)
_cell_angle_beta 82.4070(10)
_cell_angle_gamma 89.4840(10)
_cell_formula_units_Z 2
_cell_length_a 8.0746(4)
_cell_length_b 11.8545(6)
_cell_length_c 13.0056(6)
_cell_measurement_reflns_used 3941
_cell_measurement_temperature 193(2)
_cell_volume 1194.12(10)
_computing_cell_refinement 'Bruker SMART'
_computing_data_collection 'Bruker SMART'
_computing_data_reduction 'Bruker SHELXTL'
_computing_molecular_graphics 'Bruker SHELXTL'
_computing_publication_material 'Bruker SHELXTL'
_computing_structure_refinement 'SHELXL-97 (Sheldrick, 1997)'
_computing_structure_solution 'SHELXS-97 (Sheldrick, 1990)'
_diffrn_ambient_temperature 193(2)
_diffrn_measured_fraction_theta_full 0.994
_diffrn_measured_fraction_theta_max 0.994
_diffrn_measurement_device_type 'CCD area detector'
_diffrn_measurement_method 'phi and omega scans'
_diffrn_radiation_monochromator graphite
_diffrn_radiation_source 'normal-focus sealed tube'
_diffrn_radiation_type MoK\a
_diffrn_radiation_wavelength 0.71073
_diffrn_reflns_av_R_equivalents 0.0113
_diffrn_reflns_av_sigmaI/netI 0.0188
_diffrn_reflns_limit_h_max 8
_diffrn_reflns_limit_h_min -8
_diffrn_reflns_limit_k_max 13
_diffrn_reflns_limit_k_min -10
_diffrn_reflns_limit_l_max 14
_diffrn_reflns_limit_l_min -14
_diffrn_reflns_number 5433
_diffrn_reflns_theta_full 23.26
_diffrn_reflns_theta_max 23.26
_diffrn_reflns_theta_min 1.63
_exptl_absorpt_coefficient_mu 0.955
_exptl_absorpt_correction_T_max 0.927999
_exptl_absorpt_correction_T_min 0.786631
_exptl_absorpt_correction_type SADABS
_exptl_crystal_colour colorless
_exptl_crystal_density_diffrn 1.249
_exptl_crystal_description prism
_exptl_crystal_F_000 480
_exptl_crystal_size_max .10
_exptl_crystal_size_mid .20
_exptl_crystal_size_min .34
_refine_diff_density_max 0.261
_refine_diff_density_min -0.272
_refine_diff_density_rms 0.040
_refine_ls_extinction_method none
_refine_ls_goodness_of_fit_ref 1.046
_refine_ls_hydrogen_treatment mixed
_refine_ls_matrix_type full
_refine_ls_number_parameters 244
_refine_ls_number_reflns 3387
_refine_ls_number_restraints 0
_refine_ls_restrained_S_all 1.046
_refine_ls_R_factor_all 0.0315
_refine_ls_R_factor_gt 0.0275
_refine_ls_shift/su_max 0.005
_refine_ls_shift/su_mean 0.001
_refine_ls_structure_factor_coef Fsqd
_refine_ls_weighting_details 'calc w=1/[\s^2^(Fo^2^)+(0.0443P)^2^+0.2986P] where P=(Fo^2^+2Fc^2^)/3'
_refine_ls_weighting_scheme calc
_refine_ls_wR_factor_gt 0.0716
_refine_ls_wR_factor_ref 0.0734
_reflns_number_gt 3080
_reflns_number_total 3387
_reflns_threshold_expression >2sigma(I)
_cod_data_source_file ja0204933_8.cif
_cod_data_source_block sad_jonjg20
_cod_original_sg_symbol_H-M P-1
_cod_database_code 4115026

loop_
_symmetry_equiv_pos_as_xyz
'x, y, z'
'-x, -y, -z'

loop_
_atom_site_label
_atom_site_type_symbol
_atom_site_fract_x
_atom_site_fract_y
_atom_site_fract_z
_atom_site_U_iso_or_equiv
_atom_site_adp_type
_atom_site_occupancy
_atom_site_symmetry_multiplicity
_atom_site_calc_flag
_atom_site_refinement_flags
Ni1 Ni -0.20354(3) -0.29339(2) -0.25500(2) 0.03217(11) Uani 1 1 d .
P1 P -0.42622(7) -0.19425(5) -0.22599(5) 0.03359(15) Uani 1 1 d .
P2 P -0.30948(7) -0.33690(5) -0.38759(4) 0.03445(15) Uani 1 1 d .
N1 N 0.1143(3) -0.4166(2) -0.3050(2) 0.0642(7) Uani 1 1 d .
N2 N 0.1409(3) -0.1638(2) 0.19723(17) 0.0616(6) Uani 1 1 d .
C1 C -0.0064(3) -0.3709(2) -0.28533(19) 0.0414(6) Uani 1 1 d .
C2 C -0.1096(2) -0.25941(18) -0.13743(17) 0.0339(5) Uani 1 1 d .
C3 C -0.1091(3) -0.34501(19) -0.04069(18) 0.0402(5) Uani 1 1 d .
H3A H -0.1526 -0.4208 -0.0351 0.048 Uiso 1 1 calc R
C4 C -0.0475(3) -0.3228(2) 0.04654(18) 0.0416(5) Uani 1 1 d .
H4A H -0.0513 -0.3821 0.1114 0.050 Uiso 1 1 calc R
C5 C 0.0203(3) -0.2127(2) 0.03877(17) 0.0377(5) Uani 1 1 d .
C6 C 0.0274(3) -0.12733(19) -0.05749(17) 0.0363(5) Uani 1 1 d .
H6A H 0.0757 -0.0527 -0.0639 0.044 Uiso 1 1 calc R
C7 C -0.0360(3) -0.15126(19) -0.14364(17) 0.0352(5) Uani 1 1 d .
H7A H -0.0292 -0.0925 -0.2090 0.042 Uiso 1 1 calc R
C8 C 0.0861(3) -0.1869(2) 0.12783(19) 0.0452(6) Uani 1 1 d .
C9 C -0.3883(3) -0.03460(19) -0.2612(2) 0.0430(6) Uani 1 1 d .
H9A H -0.3100 -0.0190 -0.2126 0.052 Uiso 1 1 calc R
C10 C -0.5447(3) 0.0356(2) -0.2436(3) 0.0632(8) Uani 1 1 d .
H10A H -0.5147 0.1189 -0.2637 0.095 Uiso 1 1 calc R
H10B H -0.5927 0.0123 -0.1679 0.095 Uiso 1 1 calc R
H10C H -0.6268 0.0205 -0.2880 0.095 Uiso 1 1 calc R
C11 C -0.2998(3) 0.0088(2) -0.3751(2) 0.0574(7) Uani 1 1 d .
H11A H -0.2803 0.0933 -0.3913 0.086 Uiso 1 1 calc R
H11B H -0.3695 -0.0092 -0.4254 0.086 Uiso 1 1 calc R
H11C H -0.1925 -0.0298 -0.3819 0.086 Uiso 1 1 calc R
C12 C -0.5505(3) -0.2248(2) -0.09199(18) 0.0437(6) Uani 1 1 d .
H12A H -0.6607 -0.1873 -0.1013 0.052 Uiso 1 1 calc R
C13 C -0.4740(3) -0.1738(2) -0.0113(2) 0.0561(7) Uani 1 1 d .
H13A H -0.5469 -0.1931 0.0575 0.084 Uiso 1 1 calc R
H13B H -0.4624 -0.0889 -0.0383 0.084 Uiso 1 1 calc R
H13C H -0.3637 -0.2068 -0.0015 0.084 Uiso 1 1 calc R
C14 C -0.5860(3) -0.3552(2) -0.0476(2) 0.0572(7) Uani 1 1 d .
H14A H -0.6526 -0.3695 0.0233 0.086 Uiso 1 1 calc R
H14B H -0.4803 -0.3960 -0.0415 0.086 Uiso 1 1 calc R
H14C H -0.6481 -0.3841 -0.0961 0.086 Uiso 1 1 calc R
C15 C -0.1731(3) -0.3030(2) -0.51696(18) 0.0461(6) Uani 1 1 d .
H15A H -0.0766 -0.3564 -0.5079 0.055 Uiso 1 1 calc R
C16 C -0.1004(4) -0.1792(3) -0.5439(2) 0.0672(8) Uani 1 1 d .
H16A H -0.0279 -0.1635 -0.6129 0.101 Uiso 1 1 calc R
H16B H -0.0351 -0.1709 -0.4878 0.101 Uiso 1 1 calc R
H16C H -0.1915 -0.1237 -0.5485 0.101 Uiso 1 1 calc R
C17 C -0.2555(3) -0.3257(2) -0.60958(19) 0.0545(7) Uani 1 1 d .
H17A H -0.1757 -0.3064 -0.6755 0.082 Uiso 1 1 calc R
H17B H -0.3539 -0.2772 -0.6195 0.082 Uiso 1 1 calc R
H17C H -0.2896 -0.4082 -0.5930 0.082 Uiso 1 1 calc R
C18 C -0.3778(3) -0.49023(19) -0.36477(18) 0.0407(5) Uani 1 1 d .
H18A H -0.4543 -0.4931 -0.4186 0.049 Uiso 1 1 calc R
C19 C -0.2332(3) -0.5703(2) -0.3814(3) 0.0658(8) Uani 1 1 d .
H19A H -0.2764 -0.6502 -0.3692 0.099 Uiso 1 1 calc R
H19B H -0.1542 -0.5681 -0.3308 0.099 Uiso 1 1 calc R
H19C H -0.1761 -0.5439 -0.4549 0.099 Uiso 1 1 calc R
C20 C -0.4790(3) -0.5322(2) -0.25358(19) 0.0539(7) Uani 1 1 d .
H20A H -0.5154 -0.6136 -0.2424 0.081 Uiso 1 1 calc R
H20B H -0.5771 -0.4837 -0.2483 0.081 Uiso 1 1 calc R
H20C H -0.4094 -0.5264 -0.1988 0.081 Uiso 1 1 calc R
C21 C -0.5806(3) -0.2198(2) -0.31073(19) 0.0410(5) Uani 1 1 d .
H21A H -0.6591 -0.2835 -0.2687 0.049 Uiso 1 1 calc R
H21B H -0.6460 -0.1485 -0.3313 0.049 Uiso 1 1 calc R
C22 C -0.4994(3) -0.2520(2) -0.41230(18) 0.0416(5) Uani 1 1 d .
H22A H -0.4698 -0.1800 -0.4697 0.050 Uiso 1 1 calc R
H22B H -0.5801 -0.2983 -0.4370 0.050 Uiso 1 1 calc R

loop_
_atom_site_aniso_label
_atom_site_aniso_U_11
_atom_site_aniso_U_22
_atom_site_aniso_U_33
_atom_site_aniso_U_23
_atom_site_aniso_U_13
_atom_site_aniso_U_12
Ni1 0.02645(17) 0.03353(18) 0.04033(18) -0.01411(13) -0.00894(12) 0.00226(11)
P1 0.0286(3) 0.0301(3) 0.0428(3) -0.0094(2) -0.0071(2) 0.0027(2)
P2 0.0289(3) 0.0376(3) 0.0393(3) -0.0122(3) -0.0083(2) -0.0018(2)
N1 0.0376(12) 0.0734(16) 0.0993(19) -0.0495(14) -0.0193(12) 0.0107(12)
N2 0.0797(16) 0.0637(15) 0.0447(13) -0.0170(11) -0.0127(12) -0.0136(12)
C1 0.0314(13) 0.0467(14) 0.0558(15) -0.0269(12) -0.0132(11) 0.0013(11)
C2 0.0280(11) 0.0360(12) 0.0422(13) -0.0165(10) -0.0078(9) 0.0052(9)
C3 0.0398(13) 0.0323(12) 0.0524(14) -0.0143(11) -0.0137(11) 0.0035(10)
C4 0.0429(13) 0.0405(13) 0.0417(13) -0.0090(10) -0.0088(10) 0.0040(11)
C5 0.0346(12) 0.0437(13) 0.0386(13) -0.0169(11) -0.0062(10) 0.0028(10)
C6 0.0322(12) 0.0360(12) 0.0448(13) -0.0180(10) -0.0041(10) 0.0012(9)
C7 0.0307(11) 0.0379(12) 0.0384(12) -0.0114(10) -0.0060(9) 0.0042(9)
C8 0.0502(14) 0.0462(14) 0.0404(14) -0.0135(11) -0.0047(11) -0.0031(11)
C9 0.0416(13) 0.0302(12) 0.0600(15) -0.0121(11) -0.0160(11) 0.0014(10)
C10 0.0579(17) 0.0367(14) 0.098(2) -0.0161(14) -0.0221(15) 0.0123(12)
C11 0.0639(17) 0.0392(14) 0.0639(17) -0.0012(12) -0.0117(14) -0.0120(12)
C12 0.0374(13) 0.0425(14) 0.0498(14) -0.0124(11) -0.0004(11) 0.0109(10)
C13 0.0582(16) 0.0618(17) 0.0520(15) -0.0240(13) -0.0024(13) 0.0141(13)
C14 0.0596(17) 0.0500(16) 0.0545(16) -0.0063(12) 0.0062(13) -0.0010(13)
C15 0.0389(13) 0.0555(15) 0.0467(14) -0.0206(12) 0.0004(11) -0.0091(11)
C16 0.0676(18) 0.081(2) 0.0536(16) -0.0250(15) 0.0099(14) -0.0355(16)
C17 0.0584(16) 0.0645(17) 0.0439(14) -0.0209(13) -0.0033(12) -0.0119(13)
C18 0.0420(13) 0.0391(13) 0.0455(13) -0.0141(10) -0.0151(10) -0.0021(10)
C19 0.0614(18) 0.0486(16) 0.096(2) -0.0304(15) -0.0176(16) 0.0088(14)
C20 0.0699(17) 0.0418(14) 0.0500(15) -0.0072(12) -0.0156(13) -0.0093(13)
C21 0.0281(12) 0.0387(13) 0.0571(15) -0.0103(11) -0.0127(10) 0.0027(10)
C22 0.0383(13) 0.0412(13) 0.0464(14) -0.0076(11) -0.0168(10) 0.0009(10)

loop_
_atom_type_symbol
_atom_type_description
_atom_type_scat_dispersion_real
_atom_type_scat_dispersion_imag
_atom_type_scat_source
C C 0.0033 0.0016 'International Tables Vol C Tables 4.2.6.8 and 6.1.1.4'
H H 0.0000 0.0000 'International Tables Vol C Tables 4.2.6.8 and 6.1.1.4'
N N 0.0061 0.0033 'International Tables Vol C Tables 4.2.6.8 and 6.1.1.4'
P P 0.1023 0.0942 'International Tables Vol C Tables 4.2.6.8 and 6.1.1.4'
Ni Ni 0.3393 1.1124 'International Tables Vol C Tables 4.2.6.8 and 6.1.1.4'

loop_
_geom_angle_atom_site_label_1
_geom_angle_atom_site_label_2
_geom_angle_atom_site_label_3
_geom_angle
C1 Ni1 C2 88.06(9)
C1 Ni1 P1 176.75(8)
C2 Ni1 P1 92.02(6)
C1 Ni1 P2 91.07(7)
C2 Ni1 P2 178.54(7)
P1 Ni1 P2 88.92(2)
C21 P1 C12 102.34(11)
C21 P1 C9 105.83(11)
C12 P1 C9 103.71(11)
C21 P1 Ni1 108.97(7)
C12 P1 Ni1 120.56(7)
C9 P1 Ni1 113.98(8)
C15 P2 C18 105.30(11)
C15 P2 C22 105.40(11)
C18 P2 C22 104.87(10)
C15 P2 Ni1 115.32(7)
C18 P2 Ni1 115.70(7)
C22 P2 Ni1 109.28(8)
N1 C1 Ni1 178.9(3)
C7 C2 C3 116.67(19)
C7 C2 Ni1 122.68(16)
C3 C2 Ni1 120.63(16)
C4 C3 C2 122.3(2)
C3 C4 C5 119.5(2)
C6 C5 C4 119.5(2)
C6 C5 C8 119.5(2)
C4 C5 C8 120.9(2)
C7 C6 C5 120.0(2)
C6 C7 C2 121.9(2)
N2 C8 C5 178.2(3)
C11 C9 C10 110.8(2)
C11 C9 P1 111.22(16)
C10 C9 P1 114.24(17)
C14 C12 C13 110.8(2)
C14 C12 P1 110.81(16)
C13 C12 P1 114.14(16)
C16 C15 C17 111.5(2)
C16 C15 P2 111.06(17)
C17 C15 P2 113.98(16)
C19 C18 C20 111.7(2)
C19 C18 P2 112.82(17)
C20 C18 P2 110.05(16)
C22 C21 P1 112.60(15)
C21 C22 P2 111.12(15)

loop_
_geom_bond_atom_site_label_1
_geom_bond_atom_site_label_2
_geom_bond_distance
Ni1 C1 1.877(2)
Ni1 C2 1.923(2)
Ni1 P1 2.1821(6)
Ni1 P2 2.1944(6)
P1 C21 1.843(2)
P1 C12 1.844(2)
P1 C9 1.850(2)
P2 C15 1.840(2)
P2 C18 1.844(2)
P2 C22 1.846(2)
N1 C1 1.141(3)
N2 C8 1.148(3)
C2 C7 1.397(3)
C2 C3 1.405(3)
C3 C4 1.380(3)
C4 C5 1.395(3)
C5 C6 1.393(3)
C5 C8 1.435(3)
C6 C7 1.382(3)
C9 C11 1.521(3)
C9 C10 1.530(3)
C12 C14 1.524(3)
C12 C13 1.531(3)
C15 C16 1.524(4)
C15 C17 1.531(3)
C18 C19 1.526(3)
C18 C20 1.530(3)
C21 C22 1.530(3)
